data_1545571
loop_
_publ_author_name
'Wang, Luo-Yi'
'Qin, Jun-Jun'
'Chen, Zhen-Hua'
'Zhou, Yu'
'Tang, Wei'
'Zuo, Jian-Ping'
'Zhao, Wei-Min'

_publ_section_title
;
 Absolute Configuration of Periplosides C and F and Isolation of Minor
 Spiro-orthoester Group-Containing Pregnane-type Steroidal Glycosides from
 Periploca sepium and Their T-Lymphocyte Proliferation Inhibitory
 Activities.
;
_journal_issue 4
_journal_name_full 'Journal of natural products'
_journal_page_first 1102
_journal_page_last 1109
_journal_paper_doi 10.1021/acs.jnatprod.7b00017
_journal_volume 80
_journal_year 2017
_chemical_absolute_configuration ad
_chemical_formula_moiety 'C63 H101 O23'
_chemical_formula_sum 'C63 H101 O23'
_chemical_formula_weight 1226.43
_space_group_crystal_system triclinic
_space_group_IT_number 1
_space_group_name_Hall 'P 1'
_space_group_name_H-M_alt 'P 1'
_symmetry_space_group_name_Hall 'P 1'
_symmetry_space_group_name_H-M 'P 1'
_atom_sites_solution_hydrogens mixed
_audit_creation_date 2015-12-02
_audit_creation_method
;
Olex2 1.2-beta
(compiled 2015.11.10 svn.r3248 for OlexSys, GUI svn.r5133)
;
_cell_angle_alpha 109.544(2)
_cell_angle_beta 94.088(2)
_cell_angle_gamma 113.055(2)
_cell_formula_units_Z 1
_cell_length_a 11.5223(5)
_cell_length_b 11.5593(5)
_cell_length_c 14.8540(6)
_cell_measurement_reflns_used 9776
_cell_measurement_temperature 170(2)
_cell_measurement_theta_max 64.07
_cell_measurement_theta_min 3.25
_cell_volume 1668.16(13)
_computing_cell_refinement 'SAINT v7.68A (Bruker, 2009)'
_computing_data_reduction 'SAINT v7.68A (Bruker, 2009)'
_computing_molecular_graphics 'Olex2 (Dolomanov et al., 2009)'
_computing_publication_material 'Olex2 (Dolomanov et al., 2009)'
_computing_structure_refinement 'ShelXL (Sheldrick, 2015)'
_computing_structure_solution 'SHELXS-97 (Sheldrick, 2008)'
_diffrn_ambient_temperature 170
_diffrn_measured_fraction_theta_full 0.891
_diffrn_measured_fraction_theta_max 0.954
_diffrn_measurement_device_type 'Bruker APEX-II CCD'
_diffrn_measurement_method '\f and \w scans'
_diffrn_radiation_monochromator graphite
_diffrn_radiation_type CuK\a
_diffrn_radiation_wavelength 1.54178
_diffrn_reflns_av_R_equivalents 0.0428
_diffrn_reflns_av_unetI/netI 0.0393
_diffrn_reflns_Laue_measured_fraction_full 0.891
_diffrn_reflns_Laue_measured_fraction_max 0.954
_diffrn_reflns_limit_h_max 13
_diffrn_reflns_limit_h_min -13
_diffrn_reflns_limit_k_max 13
_diffrn_reflns_limit_k_min -13
_diffrn_reflns_limit_l_max 17
_diffrn_reflns_limit_l_min -16
_diffrn_reflns_number 36648
_diffrn_reflns_point_group_measured_fraction_full 0.838
_diffrn_reflns_point_group_measured_fraction_max 0.898
_diffrn_reflns_theta_full 67.679
_diffrn_reflns_theta_max 64.728
_diffrn_reflns_theta_min 3.247
_diffrn_standards_number 0
_exptl_absorpt_coefficient_mu 0.763
_exptl_absorpt_correction_T_max 0.7525
_exptl_absorpt_correction_T_min 0.6953
_exptl_absorpt_correction_type multi-scan
_exptl_absorpt_process_details
;
SADABS-2008/1 (Bruker,2008) was used for absorption correction.
wR2(int) was 0.0925 before and 0.0601 after correction.
The Ratio of minimum to maximum transmission is 0.9240.
The \l/2 correction factor is 0.0015.
;
_exptl_crystal_colour 'clear blackish black'
_exptl_crystal_colour_lustre clear
_exptl_crystal_colour_modifier blackish
_exptl_crystal_colour_primary black
_exptl_crystal_density_diffrn 1.221
_exptl_crystal_density_method 'not measured'
_exptl_crystal_description needle
_exptl_crystal_F_000 663
_exptl_crystal_size_max 0.1
_exptl_crystal_size_mid 0.08
_exptl_crystal_size_min 0.05
_refine_diff_density_max 0.196
_refine_diff_density_min -0.222
_refine_diff_density_rms 0.030
_refine_ls_abs_structure_details
;
 Flack x determined using 3841 quotients [(I+)-(I-)]/[(I+)+(I-)]
 (Parsons and Flack (2004), Acta Cryst. A60, s61).
;
_refine_ls_abs_structure_Flack 0.10(8)
_refine_ls_extinction_coef 0.00062(16)
_refine_ls_extinction_expression Fc^*^=kFc[1+0.001xFc^2^\l^3^/sin(2\q)]^-1/4^
_refine_ls_extinction_method SHELXL
_refine_ls_goodness_of_fit_ref 1.026
_refine_ls_hydrogen_treatment mixed
_refine_ls_matrix_type full
_refine_ls_number_parameters 805
_refine_ls_number_reflns 10137
_refine_ls_number_restraints 3
_refine_ls_restrained_S_all 1.026
_refine_ls_R_factor_all 0.0422
_refine_ls_R_factor_gt 0.0363
_refine_ls_shift/su_max 0.000
_refine_ls_shift/su_mean 0.000
_refine_ls_structure_factor_coef Fsqd
_refine_ls_weighting_details
;
 w=1/[\s^2^(Fo^2^)+(0.0520P)^2^+0.1373P]
 where P=(Fo^2^+2Fc^2^)/3
;
_refine_ls_weighting_scheme calc
_refine_ls_wR_factor_gt 0.0906
_refine_ls_wR_factor_ref 0.0942
_reflns_Friedel_coverage 0.881
_reflns_Friedel_fraction_full 0.785
_reflns_Friedel_fraction_max 0.841
_reflns_number_gt 9125
_reflns_number_total 10137
_reflns_threshold_expression 'I > 2\s(I)'
_cod_data_source_file np7b00017_si_002.cif
_cod_data_source_block cu_2015583_0m
_cod_depositor_comments 'Adding full bibliography for 1545571.cif.'
_cod_database_code 1545571
_shelxl_version_number 2013-2
_shelx_space_group_comment
;
The symmetry employed for this shelxl refinement is uniquely defined
by the following loop, which should always be used as a source of
symmetry information in preference to the above space-group names.
They are only intended as comments.
;
_olex2_refinement_description
;
1. Fixed Uiso
 At 1.2 times of:
  All C(H) groups, All C(H,H) groups
 At 1.5 times of:
  All C(H,H,H) groups, All O(H) groups
2. Others
 Fixed Sof: C35A(0.5) C35B(0.5)
3.a Ternary CH refined with riding coordinates:
 C58(H58), C57(H57), C56(H56), C52(H52), C53(H53), C50(H50), C46(H46),
 C47(H47), C43(H43), C39(H39), C40(H40), C36(H36), C32(H32), C33(H33), C25(H25),
  C26(H26), C22(H22A), C20(H20A), C10(H10), C2(H2A), C59(H59), C63(H63),
 C31(H31), C14(H14), C9(H9), C24(H24), C38(H38), C45(H45), C60(H60)
3.b Secondary CH2 refined with riding coordinates:
 C12(H12A,H12B), C11(H11A,H11B), C1(H1A,H1B), C51(H51A,H51B), C30(H30A,H30B),
 C16(H16A,H16B), C15(H15A,H15B), C8(H8A,H8B), C4(H4A,H4B), C3(H3A,H3B),
 C23(H23A,H23B), C28(H28A,H28B), C37(H37A,H37B), C44(H44A,H44B)
3.c Aromatic/amide H refined with riding coordinates:
 C7(H7)
3.d Idealised Me refined as rotating group:
 C62(H62A,H62B,H62C), C54(H54A,H54B,H54C), C34(H34A,H34B,H34C), C19(H19A,H19B,
 H19C), C18(H18A,H18B,H18C), C21(H21A,H21B,H21C), C27(H27A,H27B,H27C), C42(H42A,
 H42B,H42C), C41(H41A,H41B,H41C), C49(H49A,H49B,H49C), C48(H48A,H48B,H48C),
 C61(H61A,H61B,H61C), C55(H55A,H55B,H55C)
3.e Idealised tetrahedral OH refined as rotating group:
 O22(H22), O20(H20), O2(H2)
;
_olex2_submission_special_instructions 'No special instructions were received'

loop_
_space_group_symop_operation_xyz
'x, y, z'

loop_
_atom_site_label
_atom_site_type_symbol
_atom_site_fract_x
_atom_site_fract_y
_atom_site_fract_z
_atom_site_U_iso_or_equiv
_atom_site_adp_type
_atom_site_occupancy
_atom_site_site_symmetry_order
_atom_site_calc_flag
_atom_site_refinement_flags_posn
_atom_site_refinement_flags_occupancy
O23 O 1.6127(3) 1.0161(3) 1.93067(19) 0.0658(9) Uani 1 1 d . .
O19 O 1.4616(2) 0.8053(3) 1.59059(16) 0.0420(6) Uani 1 1 d . .
O17 O 1.3932(2) 0.7174(2) 1.32659(16) 0.0407(5) Uani 1 1 d . .
O16 O 1.3189(2) 0.5155(2) 1.19384(16) 0.0446(6) Uani 1 1 d . .
O14 O 1.0595(2) 0.4257(2) 0.99043(19) 0.0467(6) Uani 1 1 d . .
O13 O 1.0234(3) 0.5422(3) 0.90427(18) 0.0489(6) Uani 1 1 d . .
O11 O 0.9509(2) 0.4340(2) 0.63742(18) 0.0442(6) Uani 1 1 d . .
O10 O 0.7672(2) 0.2842(2) 0.51768(16) 0.0437(6) Uani 1 1 d . .
O8 O 0.5203(2) 0.3093(2) 0.36506(15) 0.0363(5) Uani 1 1 d . .
O6 O 0.4825(2) 0.2957(2) 0.21546(16) 0.0363(5) Uani 1 1 d . .
O4 O 0.4218(2) 0.2494(2) -0.04054(17) 0.0418(5) Uani 1 1 d . .
O3 O 0.2889(3) 0.0735(3) -0.18063(18) 0.0504(7) Uani 1 1 d . .
O1 O -0.1375(3) -0.2586(3) -1.06908(18) 0.0475(6) Uani 1 1 d . .
O22 O 1.6513(3) 0.7845(3) 1.86463(19) 0.0502(6) Uani 1 1 d . .
H22 H 1.6998 0.7575 1.8876 0.075 Uiso 1 1 calc GR .
O20 O 1.5135(3) 1.0358(3) 1.75878(18) 0.0502(6) Uani 1 1 d . .
H20 H 1.4948 1.0694 1.8119 0.075 Uiso 1 1 calc GR .
O18 O 1.2876(3) 0.5414(3) 1.4748(2) 0.0619(8) Uani 1 1 d . .
O9 O 0.9024(2) 0.3829(3) 0.3790(2) 0.0509(6) Uani 1 1 d . .
O2 O 0.3287(2) 0.0549(2) -0.36747(17) 0.0415(5) Uani 1 1 d . .
H2 H 0.3797 0.0445 -0.3310 0.062 Uiso 1 1 calc GR .
O5 O 0.3316(2) -0.0082(2) 0.10746(17) 0.0448(6) Uani 1 1 d . .
O7 O 0.5126(2) 0.1199(2) 0.23860(16) 0.0374(5) Uani 1 1 d . .
O12 O 0.7708(2) 0.4582(3) 0.81601(18) 0.0467(6) Uani 1 1 d . .
O15 O 1.3896(3) 0.6158(3) 1.0485(2) 0.0584(7) Uani 1 1 d . .
O21 O 1.6235(2) 0.7757(2) 1.66259(16) 0.0382(5) Uani 1 1 d . .
C62 C 1.7089(6) 1.0909(7) 2.0191(4) 0.109(3) Uani 1 1 d . .
H62A H 1.7671 1.1802 2.0201 0.163 Uiso 1 1 calc GR .
H62B H 1.7588 1.0404 2.0238 0.163 Uiso 1 1 calc GR .
H62C H 1.6678 1.1042 2.0748 0.163 Uiso 1 1 calc GR .
C58 C 1.6614(4) 0.9862(4) 1.8452(3) 0.0431(8) Uani 1 1 d . .
H58 H 1.7276 1.0744 1.8462 0.052 Uiso 1 1 calc R .
C57 C 1.5461(3) 0.9296(4) 1.7605(2) 0.0379(7) Uani 1 1 d . .
H57 H 1.4702 0.8560 1.7682 0.045 Uiso 1 1 calc R .
C56 C 1.5767(3) 0.8725(4) 1.6624(2) 0.0367(7) Uani 1 1 d . .
H56 H 1.6423 0.9481 1.6486 0.044 Uiso 1 1 calc R .
C52 C 1.4722(4) 0.7456(4) 1.4914(2) 0.0406(8) Uani 1 1 d . .
H52 H 1.5656 0.7825 1.4888 0.049 Uiso 1 1 calc R .
C53 C 1.4002(4) 0.7878(4) 1.4286(2) 0.0388(8) Uani 1 1 d . .
H53 H 1.3102 0.7620 1.4390 0.047 Uiso 1 1 calc R .
C50 C 1.3280(4) 0.5732(3) 1.2950(3) 0.0412(8) Uani 1 1 d . .
H50 H 1.2393 0.5454 1.3081 0.049 Uiso 1 1 calc R .
C46 C 1.2321(4) 0.5376(4) 1.1351(2) 0.0415(8) Uani 1 1 d . .
H46 H 1.1734 0.5634 1.1753 0.050 Uiso 1 1 calc R .
C47 C 1.1500(4) 0.4049(4) 1.0469(3) 0.0445(8) Uani 1 1 d . .
H47 H 1.2075 0.3787 1.0054 0.053 Uiso 1 1 calc R .
C43 C 1.1212(4) 0.5303(4) 0.9560(3) 0.0430(8) Uani 1 1 d . .
H43 H 1.1762 0.5047 0.9117 0.052 Uiso 1 1 calc R .
C39 C 0.9718(4) 0.4473(4) 0.8039(2) 0.0430(8) Uani 1 1 d . .
H39 H 1.0131 0.3835 0.7904 0.052 Uiso 1 1 calc R .
C40 C 1.0069(4) 0.5273(4) 0.7382(3) 0.0459(9) Uani 1 1 d . .
H40 H 0.9713 0.5961 0.7544 0.055 Uiso 1 1 calc R .
C36 C 0.8139(4) 0.3656(3) 0.6183(2) 0.0407(8) Uani 1 1 d . .
H36 H 0.7781 0.4341 0.6369 0.049 Uiso 1 1 calc R .
C32 C 0.7236(3) 0.3410(3) 0.4577(2) 0.0375(7) Uani 1 1 d . .
H32 H 0.7621 0.4427 0.4925 0.045 Uiso 1 1 calc R .
C33 C 0.5764(3) 0.2799(3) 0.4399(2) 0.0379(7) Uani 1 1 d . .
H33 H 0.5412 0.1783 0.4176 0.046 Uiso 1 1 calc R .
C29 C 0.5522(3) 0.2624(3) 0.2749(2) 0.0352(7) Uani 1 1 d . .
C25 C 0.4583(3) 0.2233(3) 0.1116(2) 0.0343(7) Uani 1 1 d . .
H25 H 0.5308 0.1994 0.0950 0.041 Uiso 1 1 calc R .
C26 C 0.4491(3) 0.3191(3) 0.0643(2) 0.0383(7) Uani 1 1 d . .
H26 H 0.3770 0.3431 0.0824 0.046 Uiso 1 1 calc R .
C22 C 0.3001(4) 0.1321(4) -0.0795(2) 0.0428(8) Uani 1 1 d . .
H22A H 0.2284 0.1590 -0.0666 0.051 Uiso 1 1 calc R .
C20 C 0.2086(4) 0.0987(4) -0.2447(3) 0.0444(8) Uani 1 1 d . .
H20A H 0.1194 0.0681 -0.2325 0.053 Uiso 1 1 calc R .
C17 C 0.2029(3) 0.0047(4) -0.3481(2) 0.0380(7) Uani 1 1 d . .
C13 C 0.1071(3) -0.0108(3) -0.4357(2) 0.0347(7) Uani 1 1 d . .
C12 C 0.1530(3) 0.0996(3) -0.4775(2) 0.0386(7) Uani 1 1 d . .
H12A H 0.1554 0.1851 -0.4302 0.046 Uiso 1 1 calc R .
H12B H 0.2421 0.1190 -0.4862 0.046 Uiso 1 1 calc R .
C11 C 0.0635(4) 0.0551(3) -0.5761(3) 0.0402(8) Uani 1 1 d . .
H11A H 0.1002 0.1265 -0.6026 0.048 Uiso 1 1 calc R .
H11B H -0.0220 0.0493 -0.5649 0.048 Uiso 1 1 calc R .
C10 C 0.0430(3) -0.0829(3) -0.6536(2) 0.0330(7) Uani 1 1 d . .
H10 H 0.1291 -0.0688 -0.6695 0.040 Uiso 1 1 calc R .
C5 C -0.0523(3) -0.1294(3) -0.7523(2) 0.0343(7) Uani 1 1 d . .
C6 C -0.0762(3) -0.2730(3) -0.8209(2) 0.0352(7) Uani 1 1 d . .
C1 C -0.1377(3) -0.3190(3) -0.9274(2) 0.0394(8) Uani 1 1 d . .
H1A H -0.2294 -0.3349 -0.9337 0.047 Uiso 1 1 calc R .
H1B H -0.1369 -0.4070 -0.9656 0.047 Uiso 1 1 calc R .
C2 C -0.0691(3) -0.2160(3) -0.9704(2) 0.0379(7) Uani 1 1 d . .
H2A H 0.0205 -0.2079 -0.9709 0.045 Uiso 1 1 calc R .
C59 C 1.7256(3) 0.8904(4) 1.8371(3) 0.0404(8) Uani 1 1 d . .
H59 H 1.8130 0.9443 1.8836 0.049 Uiso 1 1 calc R .
C63 C 1.4147(4) 0.5912(4) 1.4579(3) 0.0502(10) Uani 1 1 d . .
H63 H 1.4707 0.5665 1.4949 0.060 Uiso 1 1 calc R .
C51 C 1.4041(4) 0.5252(4) 1.3476(3) 0.0503(9) Uani 1 1 d . .
H51A H 1.4917 0.5518 1.3342 0.060 Uiso 1 1 calc R .
H51B H 1.3596 0.4242 1.3244 0.060 Uiso 1 1 calc R .
C54 C 1.4641(4) 0.9378(4) 1.4493(3) 0.0496(9) Uani 1 1 d . .
H54A H 1.5511 0.9631 1.4366 0.074 Uiso 1 1 calc GR .
H54B H 1.4707 0.9906 1.5182 0.074 Uiso 1 1 calc GR .
H54C H 1.4122 0.9575 1.4066 0.074 Uiso 1 1 calc GR .
C31 C 0.7668(3) 0.3032(3) 0.3620(2) 0.0368(7) Uani 1 1 d . .
H31 H 0.7466 0.2040 0.3361 0.044 Uiso 1 1 calc R .
C30 C 0.6967(3) 0.3303(4) 0.2866(2) 0.0379(7) Uani 1 1 d . .
H30A H 0.7272 0.4302 0.3075 0.045 Uiso 1 1 calc R .
H30B H 0.7178 0.2954 0.2225 0.045 Uiso 1 1 calc R .
C34 C 0.5262(4) 0.3335(4) 0.5294(3) 0.0505(9) Uani 1 1 d . .
H34A H 0.5656 0.4337 0.5554 0.076 Uiso 1 1 calc GR .
H34B H 0.5489 0.3042 0.5800 0.076 Uiso 1 1 calc GR .
H34C H 0.4317 0.2971 0.5103 0.076 Uiso 1 1 calc GR .
C16 C 0.1574(4) -0.1444(4) -0.3562(3) 0.0430(8) Uani 1 1 d . .
H16A H 0.2333 -0.1609 -0.3416 0.052 Uiso 1 1 calc R .
H16B H 0.1036 -0.1607 -0.3086 0.052 Uiso 1 1 calc R .
C15 C 0.0776(4) -0.2408(4) -0.4618(3) 0.0412(8) Uani 1 1 d . .
H15A H 0.1101 -0.3089 -0.4921 0.049 Uiso 1 1 calc R .
H15B H -0.0153 -0.2894 -0.4632 0.049 Uiso 1 1 calc R .
C14 C 0.0985(3) -0.1427(3) -0.5147(2) 0.0334(7) Uani 1 1 d . .
H14 H 0.1871 -0.1196 -0.5277 0.040 Uiso 1 1 calc R .
C19 C -0.0242(4) -0.0295(4) -0.4100(3) 0.0444(8) Uani 1 1 d . .
H19A H -0.0508 -0.0966 -0.3800 0.067 Uiso 1 1 calc GR .
H19B H -0.0896 -0.0620 -0.4700 0.067 Uiso 1 1 calc GR .
H19C H -0.0160 0.0583 -0.3637 0.067 Uiso 1 1 calc GR .
C9 C 0.0066(3) -0.1950(3) -0.6133(2) 0.0349(7) Uani 1 1 d . .
H9 H -0.0841 -0.2215 -0.6043 0.042 Uiso 1 1 calc R .
C8 C 0.0141(3) -0.3204(3) -0.6865(2) 0.0382(7) Uani 1 1 d . .
H8A H 0.1061 -0.3028 -0.6808 0.046 Uiso 1 1 calc R .
H8B H -0.0309 -0.4000 -0.6694 0.046 Uiso 1 1 calc R .
C7 C -0.0451(3) -0.3548(3) -0.7899(2) 0.0374(7) Uani 1 1 d . .
H7 H -0.0621 -0.4419 -0.8374 0.045 Uiso 1 1 calc R .
C18 C -0.1841(3) -0.1316(4) -0.7362(3) 0.0453(8) Uani 1 1 d . .
H18A H -0.2175 -0.1836 -0.6958 0.068 Uiso 1 1 calc GR .
H18B H -0.2459 -0.1749 -0.7998 0.068 Uiso 1 1 calc GR .
H18C H -0.1725 -0.0376 -0.7026 0.068 Uiso 1 1 calc GR .
C4 C 0.0103(3) -0.0304(3) -0.8033(2) 0.0394(8) Uani 1 1 d . .
H4A H 0.0140 0.0598 -0.7645 0.047 Uiso 1 1 calc R .
H4B H 0.1006 -0.0175 -0.8022 0.047 Uiso 1 1 calc R .
C3 C -0.0602(4) -0.0781(4) -0.9089(3) 0.0424(8) Uani 1 1 d . .
H3A H -0.1485 -0.0842 -0.9105 0.051 Uiso 1 1 calc R .
H3B H -0.0130 -0.0108 -0.9363 0.051 Uiso 1 1 calc R .
C21 C 0.2643(4) 0.2496(4) -0.2262(3) 0.0534(10) Uani 1 1 d . .
H21A H 0.2840 0.3040 -0.1556 0.080 Uiso 1 1 calc GR .
H21B H 0.2008 0.2662 -0.2609 0.080 Uiso 1 1 calc GR .
H21C H 0.3439 0.2760 -0.2501 0.080 Uiso 1 1 calc GR .
C23 C 0.2947(4) 0.0297(4) -0.0365(3) 0.0441(8) Uani 1 1 d . .
H23A H 0.3555 -0.0084 -0.0599 0.053 Uiso 1 1 calc R .
H23B H 0.2061 -0.0466 -0.0596 0.053 Uiso 1 1 calc R .
C24 C 0.3298(3) 0.0944(3) 0.0750(2) 0.0380(7) Uani 1 1 d . .
H24 H 0.2605 0.1200 0.0981 0.046 Uiso 1 1 calc R .
C28 C 0.3765(3) 0.0383(4) 0.2097(3) 0.0429(8) Uani 1 1 d . .
H28A H 0.3543 -0.0411 0.2282 0.051 Uiso 1 1 calc R .
H28B H 0.3330 0.0927 0.2445 0.051 Uiso 1 1 calc R .
C27 C 0.5733(4) 0.4483(4) 0.0944(3) 0.0513(9) Uani 1 1 d . .
H27A H 0.6430 0.4251 0.0738 0.077 Uiso 1 1 calc GR .
H27B H 0.5959 0.4973 0.1660 0.077 Uiso 1 1 calc GR .
H27C H 0.5617 0.5066 0.0631 0.077 Uiso 1 1 calc GR .
C37 C 0.7733(4) 0.2756(3) 0.6761(3) 0.0437(8) Uani 1 1 d . .
H37A H 0.6775 0.2269 0.6616 0.052 Uiso 1 1 calc R .
H37B H 0.8072 0.2065 0.6568 0.052 Uiso 1 1 calc R .
C38 C 0.8266(4) 0.3642(4) 0.7846(3) 0.0439(8) Uani 1 1 d . .
H38 H 0.8076 0.3050 0.8229 0.053 Uiso 1 1 calc R .
C42 C 0.6437(4) 0.3976(5) 0.8307(3) 0.0664(12) Uani 1 1 d . .
H42A H 0.5852 0.3251 0.7685 0.100 Uiso 1 1 calc GR .
H42B H 0.6125 0.4676 0.8540 0.100 Uiso 1 1 calc GR .
H42C H 0.6458 0.3585 0.8797 0.100 Uiso 1 1 calc GR .
C41 C 1.1511(4) 0.5995(5) 0.7491(3) 0.0604(11) Uani 1 1 d . .
H41A H 1.1873 0.5333 0.7379 0.091 Uiso 1 1 calc GR .
H41B H 1.1917 0.6708 0.8156 0.091 Uiso 1 1 calc GR .
H41C H 1.1683 0.6413 0.7010 0.091 Uiso 1 1 calc GR .
C44 C 1.2028(4) 0.6656(4) 1.0402(3) 0.0452(8) Uani 1 1 d . .
H44A H 1.1470 0.6945 1.0810 0.054 Uiso 1 1 calc R .
H44B H 1.2470 0.7362 1.0147 0.054 Uiso 1 1 calc R .
C45 C 1.3041(4) 0.6511(4) 1.1030(3) 0.0448(8) Uani 1 1 d . .
H45 H 1.3545 0.7386 1.1618 0.054 Uiso 1 1 calc R .
C49 C 1.4866(6) 0.7274(8) 1.0365(6) 0.110(2) Uani 1 1 d . .
H49A H 1.4477 0.7519 0.9893 0.166 Uiso 1 1 calc GR .
H49B H 1.5535 0.7017 1.0120 0.166 Uiso 1 1 calc GR .
H49C H 1.5259 0.8059 1.0998 0.166 Uiso 1 1 calc GR .
C48 C 1.0719(5) 0.2889(5) 1.0744(4) 0.0671(12) Uani 1 1 d . .
H48A H 1.0133 0.3130 1.1131 0.101 Uiso 1 1 calc GR .
H48B H 1.1304 0.2714 1.1134 0.101 Uiso 1 1 calc GR .
H48C H 1.0211 0.2066 1.0147 0.101 Uiso 1 1 calc GR .
C60 C 1.7446(3) 0.8392(4) 1.7333(2) 0.0367(7) Uani 1 1 d . .
H60 H 1.8065 0.9189 1.7215 0.044 Uiso 1 1 calc R .
C61 C 1.7962(4) 0.7334(4) 1.7143(3) 0.0452(8) Uani 1 1 d . .
H61A H 1.7351 0.6539 1.7242 0.068 Uiso 1 1 calc GR .
H61B H 1.8804 0.7731 1.7599 0.068 Uiso 1 1 calc GR .
H61C H 1.8065 0.7048 1.6466 0.068 Uiso 1 1 calc GR .
C55 C 1.2713(9) 0.4808(10) 1.5407(6) 0.137(3) Uani 1 1 d . .
H55A H 1.3002 0.4087 1.5213 0.206 Uiso 1 1 calc GR .
H55B H 1.1794 0.4409 1.5420 0.206 Uiso 1 1 calc GR .
H55C H 1.3226 0.5495 1.6063 0.206 Uiso 1 1 calc GR .
C35A C 0.9807(10) 0.3238(12) 0.3852(10) 0.067(3) Uani 0.5 1 d . P
C35B C 0.9642(10) 0.3125(13) 0.3198(11) 0.079(3) Uani 0.5 1 d . P
H1 H -0.152(4) -0.347(5) -1.107(4) 0.067(13) Uiso 1 1 d . .

loop_
_atom_site_aniso_label
_atom_site_aniso_U_11
_atom_site_aniso_U_22
_atom_site_aniso_U_33
_atom_site_aniso_U_23
_atom_site_aniso_U_13
_atom_site_aniso_U_12
O23 0.0737(19) 0.101(2) 0.0271(16) -0.0004(13) -0.0023(12) 0.0664(18)
O19 0.0484(14) 0.0585(15) 0.0229(13) 0.0111(11) 0.0039(10) 0.0322(12)
O17 0.0579(15) 0.0435(13) 0.0264(13) 0.0132(10) 0.0052(10) 0.0291(12)
O16 0.0666(16) 0.0519(14) 0.0249(14) 0.0082(11) 0.0032(11) 0.0426(13)
O14 0.0518(14) 0.0406(13) 0.0434(16) 0.0123(11) -0.0054(11) 0.0224(11)
O13 0.0661(16) 0.0460(14) 0.0323(15) 0.0027(11) -0.0091(11) 0.0366(13)
O11 0.0506(14) 0.0453(14) 0.0330(15) 0.0134(11) -0.0006(10) 0.0213(12)
O10 0.0625(16) 0.0390(13) 0.0267(14) 0.0074(10) -0.0052(11) 0.0269(12)
O8 0.0455(13) 0.0408(12) 0.0244(13) 0.0109(10) 0.0046(9) 0.0230(10)
O6 0.0467(13) 0.0373(12) 0.0257(13) 0.0089(9) 0.0006(9) 0.0237(10)
O4 0.0511(14) 0.0509(14) 0.0285(14) 0.0168(11) 0.0072(10) 0.0268(12)
O3 0.0743(17) 0.0633(16) 0.0229(14) 0.0086(11) 0.0008(11) 0.0482(15)
O1 0.0696(17) 0.0503(15) 0.0273(14) 0.0127(11) -0.0019(11) 0.0354(13)
O22 0.0608(16) 0.0682(18) 0.0419(16) 0.0317(13) 0.0192(12) 0.0386(14)
O20 0.0642(16) 0.0600(16) 0.0369(16) 0.0120(12) 0.0041(12) 0.0448(14)
O18 0.083(2) 0.0547(17) 0.0496(18) 0.0290(14) 0.0156(15) 0.0248(15)
O9 0.0388(13) 0.0492(14) 0.0567(18) 0.0162(12) 0.0048(11) 0.0170(11)
O2 0.0447(13) 0.0492(14) 0.0342(14) 0.0138(11) 0.0018(10) 0.0277(11)
O5 0.0561(15) 0.0346(12) 0.0316(15) 0.0091(10) -0.0055(11) 0.0142(11)
O7 0.0446(13) 0.0332(12) 0.0319(13) 0.0096(9) -0.0004(9) 0.0191(10)
O12 0.0529(14) 0.0460(13) 0.0385(15) 0.0126(11) 0.0035(11) 0.0239(12)
O15 0.0559(16) 0.0757(19) 0.0582(19) 0.0364(15) 0.0133(13) 0.0349(15)
O21 0.0473(13) 0.0418(12) 0.0292(13) 0.0113(10) 0.0054(10) 0.0263(11)
C62 0.126(5) 0.163(6) 0.036(3) -0.020(3) -0.021(3) 0.118(5)
C58 0.048(2) 0.046(2) 0.031(2) 0.0031(15) 0.0004(14) 0.0283(17)
C57 0.0432(19) 0.0473(19) 0.0296(19) 0.0132(15) 0.0051(14) 0.0285(16)
C56 0.0435(18) 0.0428(18) 0.0298(19) 0.0152(14) 0.0034(14) 0.0251(15)
C52 0.052(2) 0.053(2) 0.0250(19) 0.0133(15) 0.0064(15) 0.0334(18)
C53 0.053(2) 0.0441(19) 0.0231(19) 0.0106(14) 0.0055(14) 0.0286(17)
C50 0.057(2) 0.0381(18) 0.032(2) 0.0098(15) 0.0060(15) 0.0289(17)
C46 0.054(2) 0.048(2) 0.029(2) 0.0115(15) 0.0055(15) 0.0334(17)
C47 0.055(2) 0.043(2) 0.039(2) 0.0128(15) -0.0001(16) 0.0303(18)
C43 0.055(2) 0.045(2) 0.032(2) 0.0108(15) -0.0008(15) 0.0314(17)
C39 0.061(2) 0.0402(18) 0.027(2) 0.0052(14) -0.0041(15) 0.0305(17)
C40 0.056(2) 0.0391(18) 0.037(2) 0.0112(15) -0.0050(16) 0.0210(17)
C36 0.054(2) 0.0376(18) 0.028(2) 0.0098(14) -0.0024(15) 0.0224(16)
C32 0.049(2) 0.0336(16) 0.0275(19) 0.0084(13) 0.0001(14) 0.0206(15)
C33 0.0491(19) 0.0365(17) 0.0289(19) 0.0155(14) 0.0036(14) 0.0183(15)
C29 0.0431(18) 0.0348(17) 0.0270(19) 0.0099(13) 0.0014(13) 0.0196(14)
C25 0.0416(18) 0.0373(17) 0.0234(18) 0.0076(13) 0.0020(13) 0.0213(14)
C26 0.0473(19) 0.0422(18) 0.028(2) 0.0114(14) 0.0060(14) 0.0248(16)
C22 0.055(2) 0.051(2) 0.024(2) 0.0077(15) 0.0035(15) 0.0322(18)
C20 0.059(2) 0.054(2) 0.028(2) 0.0126(16) 0.0022(15) 0.0363(19)
C17 0.0473(19) 0.0444(19) 0.0266(19) 0.0129(14) 0.0047(14) 0.0259(16)
C13 0.0397(17) 0.0392(18) 0.0274(19) 0.0113(14) 0.0034(13) 0.0217(15)
C12 0.051(2) 0.0359(17) 0.0260(19) 0.0075(13) 0.0000(14) 0.0219(15)
C11 0.053(2) 0.0367(18) 0.033(2) 0.0126(15) 0.0022(15) 0.0233(16)
C10 0.0366(17) 0.0348(16) 0.0280(18) 0.0102(13) 0.0034(13) 0.0187(14)
C5 0.0394(18) 0.0352(16) 0.0292(19) 0.0106(13) 0.0020(13) 0.0202(14)
C6 0.0358(17) 0.0337(17) 0.0302(19) 0.0094(13) 0.0025(13) 0.0133(14)
C1 0.049(2) 0.0368(18) 0.029(2) 0.0102(14) 0.0004(14) 0.0202(16)
C2 0.0490(19) 0.0417(18) 0.028(2) 0.0138(14) 0.0014(14) 0.0261(16)
C59 0.0422(19) 0.0477(19) 0.032(2) 0.0106(15) 0.0026(14) 0.0253(16)
C63 0.080(3) 0.057(2) 0.032(2) 0.0203(17) 0.0084(18) 0.047(2)
C51 0.079(3) 0.052(2) 0.033(2) 0.0142(17) 0.0065(18) 0.046(2)
C54 0.068(2) 0.0416(19) 0.039(2) 0.0159(16) 0.0066(17) 0.0248(18)
C31 0.0393(18) 0.0341(17) 0.034(2) 0.0102(14) 0.0012(14) 0.0172(14)
C30 0.0436(19) 0.0392(18) 0.0297(19) 0.0119(14) 0.0037(14) 0.0194(15)
C34 0.057(2) 0.064(2) 0.036(2) 0.0236(18) 0.0126(17) 0.029(2)
C16 0.058(2) 0.050(2) 0.034(2) 0.0212(16) 0.0091(16) 0.0329(18)
C15 0.055(2) 0.0396(18) 0.034(2) 0.0174(15) 0.0090(15) 0.0229(16)
C14 0.0404(17) 0.0369(17) 0.0252(18) 0.0124(14) 0.0045(13) 0.0198(14)
C19 0.051(2) 0.055(2) 0.034(2) 0.0160(16) 0.0114(15) 0.0311(18)
C9 0.0376(17) 0.0369(17) 0.0307(19) 0.0135(14) 0.0049(13) 0.0172(14)
C8 0.053(2) 0.0302(16) 0.031(2) 0.0113(14) 0.0023(14) 0.0201(15)
C7 0.0481(19) 0.0310(16) 0.030(2) 0.0093(14) 0.0025(14) 0.0181(15)
C18 0.045(2) 0.055(2) 0.035(2) 0.0129(16) 0.0024(15) 0.0277(18)
C4 0.049(2) 0.0332(17) 0.034(2) 0.0111(14) -0.0010(15) 0.0193(15)
C3 0.056(2) 0.0438(19) 0.033(2) 0.0176(16) 0.0029(16) 0.0269(17)
C21 0.074(3) 0.054(2) 0.033(2) 0.0068(17) -0.0010(18) 0.041(2)
C23 0.054(2) 0.0428(19) 0.028(2) 0.0061(15) -0.0032(15) 0.0220(17)
C24 0.0457(19) 0.0369(17) 0.029(2) 0.0108(14) 0.0009(14) 0.0191(15)
C28 0.050(2) 0.0374(18) 0.032(2) 0.0139(15) -0.0018(15) 0.0128(16)
C27 0.058(2) 0.050(2) 0.045(2) 0.0239(18) 0.0056(18) 0.0189(19)
C37 0.059(2) 0.0357(18) 0.032(2) 0.0110(15) 0.0009(16) 0.0206(17)
C38 0.063(2) 0.0361(18) 0.032(2) 0.0126(15) 0.0005(16) 0.0243(17)
C42 0.061(3) 0.065(3) 0.050(3) 0.007(2) 0.013(2) 0.019(2)
C41 0.056(2) 0.060(2) 0.055(3) 0.023(2) -0.0041(19) 0.018(2)
C44 0.056(2) 0.0400(19) 0.039(2) 0.0121(16) -0.0029(16) 0.0247(17)
C45 0.053(2) 0.0401(19) 0.036(2) 0.0083(15) -0.0057(16) 0.0232(16)
C49 0.068(3) 0.146(6) 0.172(7) 0.121(6) 0.038(4) 0.050(4)
C48 0.068(3) 0.053(2) 0.076(3) 0.033(2) -0.001(2) 0.020(2)
C60 0.0396(18) 0.0433(18) 0.0326(19) 0.0146(14) 0.0069(14) 0.0242(15)
C61 0.057(2) 0.056(2) 0.036(2) 0.0177(16) 0.0144(16) 0.0371(18)
C55 0.189(8) 0.185(8) 0.149(7) 0.137(7) 0.113(7) 0.120(7)
C35A 0.054(6) 0.079(7) 0.083(8) 0.036(7) 0.008(6) 0.041(5)
C35B 0.047(5) 0.085(7) 0.097(10) 0.018(7) 0.029(6) 0.035(5)

loop_
_atom_type_symbol
_atom_type_description
_atom_type_scat_dispersion_real
_atom_type_scat_dispersion_imag
_atom_type_scat_source
C C 0.0181 0.0091 'International Tables Vol C Tables 4.2.6.8 and 6.1.1.4'
H H 0.0000 0.0000 'International Tables Vol C Tables 4.2.6.8 and 6.1.1.4'
O O 0.0492 0.0322 'International Tables Vol C Tables 4.2.6.8 and 6.1.1.4'

loop_
_geom_angle_atom_site_label_1
_geom_angle_atom_site_label_2
_geom_angle_atom_site_label_3
_geom_angle
C62 O23 C58 114.2(4)
C56 O19 C52 115.6(3)
C50 O17 C53 112.5(3)
C50 O16 C46 114.0(2)
C43 O14 C47 112.8(3)
C43 O13 C39 115.2(2)
C36 O11 C40 111.7(3)
C36 O10 C32 116.5(2)
C29 O8 C33 113.2(2)
C29 O6 C25 116.4(2)
C22 O4 C26 113.0(2)
C22 O3 C20 117.6(3)
C2 O1 H1 111(3)
C59 O22 H22 109.5
C57 O20 H20 109.5
C55 O18 C63 115.4(5)
C35A O9 C31 118.1(5)
C35A O9 C35B 39.3(6)
C35B O9 C31 113.7(5)
C17 O2 H2 109.5
C28 O5 C24 114.5(3)
C29 O7 C28 114.8(2)
C42 O12 C38 113.6(3)
C49 O15 C45 113.6(4)
C56 O21 C60 111.3(3)
O23 C62 H62A 109.5
O23 C62 H62B 109.5
O23 C62 H62C 109.5
H62A C62 H62B 109.5
H62A C62 H62C 109.5
H62B C62 H62C 109.5
O23 C58 H58 108.1
O23 C58 C57 104.8(3)
O23 C58 C59 113.9(3)
C57 C58 H58 108.1
C57 C58 C59 113.6(3)
C59 C58 H58 108.1
O20 C57 C58 110.1(3)
O20 C57 H57 109.5
O20 C57 C56 106.6(3)
C58 C57 H57 109.5
C56 C57 C58 111.4(3)
C56 C57 H57 109.5
O19 C56 O21 108.4(3)
O19 C56 C57 107.6(3)
O19 C56 H56 110.3
O21 C56 C57 109.8(3)
O21 C56 H56 110.3
C57 C56 H56 110.3
O19 C52 H52 109.5
O19 C52 C53 106.9(3)
O19 C52 C63 109.6(3)
C53 C52 H52 109.5
C63 C52 H52 109.5
C63 C52 C53 111.9(3)
O17 C53 C52 109.6(3)
O17 C53 H53 108.9
O17 C53 C54 106.2(3)
C52 C53 H53 108.9
C54 C53 C52 114.0(3)
C54 C53 H53 108.9
O17 C50 H50 109.9
O17 C50 C51 110.0(3)
O16 C50 O17 107.7(3)
O16 C50 H50 109.9
O16 C50 C51 109.3(3)
C51 C50 H50 109.9
O16 C46 H46 108.5
O16 C46 C47 108.9(3)
O16 C46 C45 111.7(3)
C47 C46 H46 108.5
C45 C46 H46 108.5
C45 C46 C47 110.8(3)
O14 C47 C46 108.8(3)
O14 C47 H47 109.3
O14 C47 C48 106.8(3)
C46 C47 H47 109.3
C48 C47 C46 113.3(3)
C48 C47 H47 109.3
O14 C43 H43 109.9
O14 C43 C44 111.1(3)
O13 C43 O14 107.2(3)
O13 C43 H43 109.9
O13 C43 C44 108.6(3)
C44 C43 H43 109.9
O13 C39 H39 108.6
O13 C39 C40 108.5(3)
O13 C39 C38 110.5(3)
C40 C39 H39 108.6
C38 C39 H39 108.6
C38 C39 C40 111.8(3)
O11 C40 C39 109.0(3)
O11 C40 H40 109.3
O11 C40 C41 107.3(3)
C39 C40 H40 109.3
C41 C40 C39 112.6(3)
C41 C40 H40 109.3
O11 C36 H36 109.7
O11 C36 C37 110.2(3)
O10 C36 O11 107.8(3)
O10 C36 H36 109.7
O10 C36 C37 109.5(3)
C37 C36 H36 109.7
O10 C32 H32 109.9
O10 C32 C33 107.4(3)
O10 C32 C31 108.1(3)
C33 C32 H32 109.9
C31 C32 H32 109.9
C31 C32 C33 111.5(3)
O8 C33 C32 111.8(3)
O8 C33 H33 108.5
O8 C33 C34 104.8(3)
C32 C33 H33 108.5
C32 C33 C34 114.5(3)
C34 C33 H33 108.5
O8 C29 O7 111.4(3)
O8 C29 C30 110.3(3)
O6 C29 O8 102.2(2)
O6 C29 O7 111.4(3)
O6 C29 C30 114.5(3)
O7 C29 C30 107.1(3)
O6 C25 H25 110.3
O6 C25 C26 106.5(2)
O6 C25 C24 110.2(3)
C26 C25 H25 110.3
C24 C25 H25 110.3
C24 C25 C26 109.0(3)
O4 C26 C25 108.5(3)
O4 C26 H26 109.4
O4 C26 C27 107.4(3)
C25 C26 H26 109.4
C27 C26 C25 112.8(3)
C27 C26 H26 109.4
O4 C22 H22A 110.2
O4 C22 C23 110.9(3)
O3 C22 O4 106.5(3)
O3 C22 H22A 110.2
O3 C22 C23 108.8(3)
C23 C22 H22A 110.2
O3 C20 H20A 109.1
O3 C20 C17 103.4(3)
O3 C20 C21 111.3(3)
C17 C20 H20A 109.1
C21 C20 H20A 109.1
C21 C20 C17 114.7(3)
O2 C17 C20 108.6(3)
O2 C17 C13 106.4(3)
O2 C17 C16 110.3(3)
C20 C17 C13 117.4(3)
C20 C17 C16 110.6(3)
C16 C17 C13 103.2(3)
C12 C13 C17 117.5(3)
C12 C13 C14 106.8(3)
C12 C13 C19 109.9(3)
C14 C13 C17 99.8(2)
C19 C13 C17 110.3(3)
C19 C13 C14 112.2(3)
C13 C12 H12A 109.3
C13 C12 H12B 109.3
H12A C12 H12B 108.0
C11 C12 C13 111.5(3)
C11 C12 H12A 109.3
C11 C12 H12B 109.3
C12 C11 H11A 108.7
C12 C11 H11B 108.7
C12 C11 C10 114.3(3)
H11A C11 H11B 107.6
C10 C11 H11A 108.7
C10 C11 H11B 108.7
C11 C10 H10 106.1
C11 C10 C5 113.7(3)
C5 C10 H10 106.1
C9 C10 C11 112.2(3)
C9 C10 H10 106.1
C9 C10 C5 112.0(3)
C6 C5 C10 109.9(2)
C6 C5 C18 108.6(3)
C6 C5 C4 107.8(3)
C18 C5 C10 111.7(3)
C18 C5 C4 109.7(3)
C4 C5 C10 109.0(3)
C1 C6 C5 116.5(3)
C7 C6 C5 122.8(3)
C7 C6 C1 120.7(3)
C6 C1 H1A 109.0
C6 C1 H1B 109.0
C6 C1 C2 112.8(3)
H1A C1 H1B 107.8
C2 C1 H1A 109.0
C2 C1 H1B 109.0
O1 C2 C1 110.8(3)
O1 C2 H2A 109.0
O1 C2 C3 108.9(2)
C1 C2 H2A 109.0
C3 C2 C1 110.1(3)
C3 C2 H2A 109.0
O22 C59 C58 109.8(3)
O22 C59 H59 108.3
O22 C59 C60 113.2(3)
C58 C59 H59 108.3
C60 C59 C58 108.9(3)
C60 C59 H59 108.3
O18 C63 C52 109.2(3)
O18 C63 H63 109.9
O18 C63 C51 108.1(3)
C52 C63 H63 109.9
C52 C63 C51 109.9(3)
C51 C63 H63 109.9
C50 C51 C63 108.4(3)
C50 C51 H51A 110.0
C50 C51 H51B 110.0
C63 C51 H51A 110.0
C63 C51 H51B 110.0
H51A C51 H51B 108.4
C53 C54 H54A 109.5
C53 C54 H54B 109.5
C53 C54 H54C 109.5
H54A C54 H54B 109.5
H54A C54 H54C 109.5
H54B C54 H54C 109.5
O9 C31 C32 109.8(3)
O9 C31 H31 109.3
O9 C31 C30 108.8(3)
C32 C31 H31 109.3
C30 C31 C32 110.2(3)
C30 C31 H31 109.3
C29 C30 C31 111.3(3)
C29 C30 H30A 109.4
C29 C30 H30B 109.4
C31 C30 H30A 109.4
C31 C30 H30B 109.4
H30A C30 H30B 108.0
C33 C34 H34A 109.5
C33 C34 H34B 109.5
C33 C34 H34C 109.5
H34A C34 H34B 109.5
H34A C34 H34C 109.5
H34B C34 H34C 109.5
C17 C16 H16A 110.2
C17 C16 H16B 110.2
H16A C16 H16B 108.5
C15 C16 C17 107.7(3)
C15 C16 H16A 110.2
C15 C16 H16B 110.2
C16 C15 H15A 111.1
C16 C15 H15B 111.1
H15A C15 H15B 109.1
C14 C15 C16 103.1(3)
C14 C15 H15A 111.1
C14 C15 H15B 111.1
C13 C14 H14 106.1
C15 C14 C13 104.2(3)
C15 C14 H14 106.1
C9 C14 C13 115.4(2)
C9 C14 C15 118.0(3)
C9 C14 H14 106.1
C13 C19 H19A 109.5
C13 C19 H19B 109.5
C13 C19 H19C 109.5
H19A C19 H19B 109.5
H19A C19 H19C 109.5
H19B C19 H19C 109.5
C10 C9 H9 109.1
C10 C9 C8 109.4(3)
C14 C9 C10 110.1(3)
C14 C9 H9 109.1
C14 C9 C8 109.9(3)
C8 C9 H9 109.1
C9 C8 H8A 109.0
C9 C8 H8B 109.0
H8A C8 H8B 107.8
C7 C8 C9 112.7(3)
C7 C8 H8A 109.0
C7 C8 H8B 109.0
C6 C7 C8 125.1(3)
C6 C7 H7 117.5
C8 C7 H7 117.5
C5 C18 H18A 109.5
C5 C18 H18B 109.5
C5 C18 H18C 109.5
H18A C18 H18B 109.5
H18A C18 H18C 109.5
H18B C18 H18C 109.5
C5 C4 H4A 108.6
C5 C4 H4B 108.6
H4A C4 H4B 107.6
C3 C4 C5 114.7(3)
C3 C4 H4A 108.6
C3 C4 H4B 108.6
C2 C3 C4 110.4(3)
C2 C3 H3A 109.6
C2 C3 H3B 109.6
C4 C3 H3A 109.6
C4 C3 H3B 109.6
H3A C3 H3B 108.1
C20 C21 H21A 109.5
C20 C21 H21B 109.5
C20 C21 H21C 109.5
H21A C21 H21B 109.5
H21A C21 H21C 109.5
H21B C21 H21C 109.5
C22 C23 H23A 109.3
C22 C23 H23B 109.3
C22 C23 C24 111.6(3)
H23A C23 H23B 108.0
C24 C23 H23A 109.3
C24 C23 H23B 109.3
O5 C24 C25 113.7(3)
O5 C24 C23 106.7(3)
O5 C24 H24 108.8
C25 C24 H24 108.8
C23 C24 C25 110.0(3)
C23 C24 H24 108.8
O5 C28 O7 110.7(3)
O5 C28 H28A 109.5
O5 C28 H28B 109.5
O7 C28 H28A 109.5
O7 C28 H28B 109.5
H28A C28 H28B 108.1
C26 C27 H27A 109.5
C26 C27 H27B 109.5
C26 C27 H27C 109.5
H27A C27 H27B 109.5
H27A C27 H27C 109.5
H27B C27 H27C 109.5
C36 C37 H37A 109.9
C36 C37 H37B 109.9
H37A C37 H37B 108.3
C38 C37 C36 109.1(3)
C38 C37 H37A 109.9
C38 C37 H37B 109.9
O12 C38 C39 107.8(3)
O12 C38 C37 110.9(3)
O12 C38 H38 109.7
C39 C38 H38 109.7
C37 C38 C39 109.1(3)
C37 C38 H38 109.7
O12 C42 H42A 109.5
O12 C42 H42B 109.5
O12 C42 H42C 109.5
H42A C42 H42B 109.5
H42A C42 H42C 109.5
H42B C42 H42C 109.5
C40 C41 H41A 109.5
C40 C41 H41B 109.5
C40 C41 H41C 109.5
H41A C41 H41B 109.5
H41A C41 H41C 109.5
H41B C41 H41C 109.5
C43 C44 H44A 109.8
C43 C44 H44B 109.8
C43 C44 C45 109.3(3)
H44A C44 H44B 108.3
C45 C44 H44A 109.8
C45 C44 H44B 109.8
O15 C45 C46 108.2(3)
O15 C45 C44 111.6(3)
O15 C45 H45 109.8
C46 C45 C44 107.5(3)
C46 C45 H45 109.8
C44 C45 H45 109.8
O15 C49 H49A 109.5
O15 C49 H49B 109.5
O15 C49 H49C 109.5
H49A C49 H49B 109.5
H49A C49 H49C 109.5
H49B C49 H49C 109.5
C47 C48 H48A 109.5
C47 C48 H48B 109.5
C47 C48 H48C 109.5
H48A C48 H48B 109.5
H48A C48 H48C 109.5
H48B C48 H48C 109.5
O21 C60 C59 110.5(3)
O21 C60 H60 108.8
O21 C60 C61 106.5(3)
C59 C60 H60 108.8
C61 C60 C59 113.3(3)
C61 C60 H60 108.8
C60 C61 H61A 109.5
C60 C61 H61B 109.5
C60 C61 H61C 109.5
H61A C61 H61B 109.5
H61A C61 H61C 109.5
H61B C61 H61C 109.5
O18 C55 H55A 109.5
O18 C55 H55B 109.5
O18 C55 H55C 109.5
H55A C55 H55B 109.5
H55A C55 H55C 109.5
H55B C55 H55C 109.5
C35B C35A O9 74.7(9)
C35A C35B O9 66.1(9)

loop_
_geom_bond_atom_site_label_1
_geom_bond_atom_site_label_2
_geom_bond_distance
O23 C62 1.408(5)
O23 C58 1.417(4)
O19 C56 1.391(4)
O19 C52 1.439(4)
O17 C53 1.439(4)
O17 C50 1.418(4)
O16 C50 1.401(4)
O16 C46 1.431(4)
O14 C47 1.434(4)
O14 C43 1.421(5)
O13 C43 1.395(4)
O13 C39 1.432(4)
O11 C40 1.434(4)
O11 C36 1.417(4)
O10 C36 1.398(4)
O10 C32 1.436(4)
O8 C33 1.445(4)
O8 C29 1.401(4)
O6 C29 1.394(4)
O6 C25 1.432(4)
O4 C26 1.438(4)
O4 C22 1.417(4)
O3 C22 1.398(4)
O3 C20 1.456(4)
O1 C2 1.435(4)
O1 H1 0.93(5)
O22 H22 0.8400
O22 C59 1.402(5)
O20 H20 0.8400
O20 C57 1.424(4)
O18 C63 1.424(5)
O18 C55 1.367(6)
O9 C31 1.419(4)
O9 C35A 1.342(9)
O9 C35B 1.416(10)
O2 H2 0.8400
O2 C17 1.426(4)
O5 C24 1.428(4)
O5 C28 1.409(4)
O7 C29 1.412(4)
O7 C28 1.417(4)
O12 C38 1.436(4)
O12 C42 1.424(5)
O15 C45 1.415(5)
O15 C49 1.414(6)
O21 C56 1.420(4)
O21 C60 1.436(4)
C62 H62A 0.9800
C62 H62B 0.9800
C62 H62C 0.9800
C58 H58 1.0000
C58 C57 1.518(5)
C58 C59 1.535(5)
C57 H57 1.0000
C57 C56 1.516(4)
C56 H56 1.0000
C52 H52 1.0000
C52 C53 1.519(4)
C52 C63 1.518(5)
C53 H53 1.0000
C53 C54 1.501(5)
C50 H50 1.0000
C50 C51 1.504(5)
C46 H46 1.0000
C46 C47 1.519(5)
C46 C45 1.503(5)
C47 H47 1.0000
C47 C48 1.499(6)
C43 H43 1.0000
C43 C44 1.505(5)
C39 H39 1.0000
C39 C40 1.530(5)
C39 C38 1.515(5)
C40 H40 1.0000
C40 C41 1.506(6)
C36 H36 1.0000
C36 C37 1.521(5)
C32 H32 1.0000
C32 C33 1.522(5)
C32 C31 1.521(5)
C33 H33 1.0000
C33 C34 1.526(5)
C29 C30 1.505(5)
C25 H25 1.0000
C25 C26 1.526(4)
C25 C24 1.524(5)
C26 H26 1.0000
C26 C27 1.506(5)
C22 H22A 1.0000
C22 C23 1.505(5)
C20 H20A 1.0000
C20 C17 1.534(5)
C20 C21 1.519(5)
C17 C13 1.559(4)
C17 C16 1.550(5)
C13 C12 1.531(5)
C13 C14 1.542(4)
C13 C19 1.538(5)
C12 H12A 0.9900
C12 H12B 0.9900
C12 C11 1.530(5)
C11 H11A 0.9900
C11 H11B 0.9900
C11 C10 1.538(4)
C10 H10 1.0000
C10 C5 1.556(4)
C10 C9 1.531(4)
C5 C6 1.530(4)
C5 C18 1.546(5)
C5 C4 1.554(5)
C6 C1 1.507(5)
C6 C7 1.329(5)
C1 H1A 0.9900
C1 H1B 0.9900
C1 C2 1.515(5)
C2 H2A 1.0000
C2 C3 1.506(5)
C59 H59 1.0000
C59 C60 1.521(5)
C63 H63 1.0000
C63 C51 1.530(5)
C51 H51A 0.9900
C51 H51B 0.9900
C54 H54A 0.9800
C54 H54B 0.9800
C54 H54C 0.9800
C31 H31 1.0000
C31 C30 1.520(4)
C30 H30A 0.9900
C30 H30B 0.9900
C34 H34A 0.9800
C34 H34B 0.9800
C34 H34C 0.9800
C16 H16A 0.9900
C16 H16B 0.9900
C16 C15 1.540(5)
C15 H15A 0.9900
C15 H15B 0.9900
C15 C14 1.539(4)
C14 H14 1.0000
C14 C9 1.522(4)
C19 H19A 0.9800
C19 H19B 0.9800
C19 H19C 0.9800
C9 H9 1.0000
C9 C8 1.533(4)
C8 H8A 0.9900
C8 H8B 0.9900
C8 C7 1.487(5)
C7 H7 0.9500
C18 H18A 0.9800
C18 H18B 0.9800
C18 H18C 0.9800
C4 H4A 0.9900
C4 H4B 0.9900
C4 C3 1.521(5)
C3 H3A 0.9900
C3 H3B 0.9900
C21 H21A 0.9800
C21 H21B 0.9800
C21 H21C 0.9800
C23 H23A 0.9900
C23 H23B 0.9900
C23 C24 1.518(5)
C24 H24 1.0000
C28 H28A 0.9900
C28 H28B 0.9900
C27 H27A 0.9800
C27 H27B 0.9800
C27 H27C 0.9800
C37 H37A 0.9900
C37 H37B 0.9900
C37 C38 1.512(5)
C38 H38 1.0000
C42 H42A 0.9800
C42 H42B 0.9800
C42 H42C 0.9800
C41 H41A 0.9800
C41 H41B 0.9800
C41 H41C 0.9800
C44 H44A 0.9900
C44 H44B 0.9900
C44 C45 1.536(5)
C45 H45 1.0000
C49 H49A 0.9800
C49 H49B 0.9800
C49 H49C 0.9800
C48 H48A 0.9800
C48 H48B 0.9800
C48 H48C 0.9800
C60 H60 1.0000
C60 C61 1.514(5)
C61 H61A 0.9800
C61 H61B 0.9800
C61 H61C 0.9800
C55 H55A 0.9800
C55 H55B 0.9800
C55 H55C 0.9800
C35A C35B 0.930(13)

loop_
_geom_torsion_atom_site_label_1
_geom_torsion_atom_site_label_2
_geom_torsion_atom_site_label_3
_geom_torsion_atom_site_label_4
_geom_torsion
O23 C58 C57 O20 70.4(4)
O23 C58 C57 C56 -171.5(3)
O23 C58 C59 O22 42.2(4)
O23 C58 C59 C60 166.6(3)
O19 C52 C53 O17 -172.8(3)
O19 C52 C53 C54 68.2(4)
O19 C52 C63 O18 51.8(3)
O19 C52 C63 C51 170.3(3)
O17 C50 C51 C63 61.0(4)
O16 C50 C51 C63 179.0(3)
O16 C46 C47 O14 177.6(3)
O16 C46 C47 C48 59.0(4)
O16 C46 C45 O15 58.9(4)
O16 C46 C45 C44 179.6(3)
O14 C43 C44 C45 57.7(4)
O13 C43 C44 C45 175.4(3)
O13 C39 C40 O11 -177.5(3)
O13 C39 C40 C41 63.5(4)
O13 C39 C38 O12 53.8(3)
O13 C39 C38 C37 174.3(3)
O11 C36 C37 C38 60.4(4)
O10 C36 C37 C38 178.9(3)
O10 C32 C33 O8 -168.8(2)
O10 C32 C33 C34 72.1(3)
O10 C32 C31 O9 -73.7(3)
O10 C32 C31 C30 166.4(3)
O8 C29 C30 C31 58.4(3)
O6 C29 C30 C31 172.9(3)
O6 C25 C26 O4 -178.7(2)
O6 C25 C26 C27 62.5(3)
O6 C25 C24 O5 -69.0(3)
O6 C25 C24 C23 171.4(2)
O4 C22 C23 C24 53.2(4)
O3 C22 C23 C24 170.0(3)
O3 C20 C17 O2 -68.1(3)
O3 C20 C17 C13 171.2(3)
O3 C20 C17 C16 53.2(4)
O1 C2 C3 C4 179.3(3)
O22 C59 C60 O21 67.1(3)
O22 C59 C60 C61 -52.3(4)
O20 C57 C56 O19 -68.4(3)
O20 C57 C56 O21 173.9(3)
O18 C63 C51 C50 64.4(4)
O9 C31 C30 C29 -172.9(3)
O2 C17 C13 C12 -38.9(4)
O2 C17 C13 C14 76.0(3)
O2 C17 C13 C19 -165.8(3)
O2 C17 C16 C15 -93.3(3)
O7 C29 C30 C31 -63.0(3)
C62 O23 C58 C57 -170.1(4)
C62 O23 C58 C59 65.2(5)
C58 C57 C56 O19 171.4(3)
C58 C57 C56 O21 53.6(4)
C58 C59 C60 O21 -55.3(4)
C58 C59 C60 C61 -174.7(3)
C57 C58 C59 O22 -77.6(4)
C57 C58 C59 C60 46.8(4)
C56 O19 C52 C53 -132.5(3)
C56 O19 C52 C63 106.1(3)
C56 O21 C60 C59 66.5(3)
C56 O21 C60 C61 -170.0(3)
C52 O19 C56 O21 -62.2(3)
C52 O19 C56 C57 179.1(3)
C52 C63 C51 C50 -54.7(4)
C53 O17 C50 O16 176.0(2)
C53 O17 C50 C51 -65.0(3)
C53 C52 C63 O18 -66.6(4)
C53 C52 C63 C51 51.9(4)
C50 O17 C53 C52 59.6(4)
C50 O17 C53 C54 -176.8(3)
C50 O16 C46 C47 -136.1(3)
C50 O16 C46 C45 101.2(3)
C46 O16 C50 O17 -69.4(4)
C46 O16 C50 C51 171.1(3)
C47 O14 C43 O13 -178.9(3)
C47 O14 C43 C44 -60.4(4)
C47 C46 C45 O15 -62.7(4)
C47 C46 C45 C44 58.0(4)
C43 O14 C47 C46 59.7(4)
C43 O14 C47 C48 -177.7(3)
C43 O13 C39 C40 -114.1(3)
C43 O13 C39 C38 123.0(3)
C43 C44 C45 O15 62.1(4)
C43 C44 C45 C46 -56.4(4)
C39 O13 C43 O14 -84.0(4)
C39 O13 C43 C44 155.9(3)
C40 O11 C36 O10 176.1(2)
C40 O11 C36 C37 -64.4(3)
C40 C39 C38 O12 -67.2(4)
C40 C39 C38 C37 53.3(4)
C36 O11 C40 C39 60.8(3)
C36 O11 C40 C41 -177.1(3)
C36 O10 C32 C33 -99.1(3)
C36 O10 C32 C31 140.4(3)
C36 C37 C38 O12 64.1(4)
C36 C37 C38 C39 -54.5(4)
C32 O10 C36 O11 -97.1(3)
C32 O10 C36 C37 142.9(3)
C32 C31 C30 C29 -52.5(4)
C33 O8 C29 O6 177.0(2)
C33 O8 C29 O7 57.9(3)
C33 O8 C29 C30 -60.9(3)
C33 C32 C31 O9 168.5(3)
C33 C32 C31 C30 48.6(4)
C29 O8 C33 C32 57.6(3)
C29 O8 C33 C34 -177.8(3)
C29 O6 C25 C26 -151.0(3)
C29 O6 C25 C24 90.9(3)
C29 O7 C28 O5 97.2(3)
C25 O6 C29 O8 -160.0(2)
C25 O6 C29 O7 -40.9(4)
C25 O6 C29 C30 80.8(3)
C26 O4 C22 O3 -178.3(2)
C26 O4 C22 C23 -60.2(3)
C26 C25 C24 O5 174.5(3)
C26 C25 C24 C23 54.8(3)
C22 O4 C26 C25 63.6(3)
C22 O4 C26 C27 -174.2(3)
C22 O3 C20 C17 -172.3(3)
C22 O3 C20 C21 64.0(4)
C22 C23 C24 O5 -175.5(3)
C22 C23 C24 C25 -51.7(4)
C20 O3 C22 O4 -101.3(3)
C20 O3 C22 C23 139.2(3)
C20 C17 C13 C12 83.0(4)
C20 C17 C13 C14 -162.2(3)
C20 C17 C13 C19 -44.0(4)
C20 C17 C16 C15 146.5(3)
C17 C13 C12 C11 167.0(3)
C17 C13 C14 C15 46.8(3)
C17 C13 C14 C9 177.9(3)
C17 C16 C15 C14 8.5(4)
C13 C17 C16 C15 20.1(4)
C13 C12 C11 C10 -54.4(4)
C13 C14 C9 C10 55.8(4)
C13 C14 C9 C8 176.3(3)
C12 C13 C14 C15 169.6(3)
C12 C13 C14 C9 -59.3(4)
C12 C11 C10 C5 177.9(3)
C12 C11 C10 C9 49.4(4)
C11 C10 C5 C6 -174.8(3)
C11 C10 C5 C18 -54.1(4)
C11 C10 C5 C4 67.3(3)
C11 C10 C9 C14 -48.0(4)
C11 C10 C9 C8 -168.9(3)
C10 C5 C6 C1 -164.9(3)
C10 C5 C6 C7 15.1(4)
C10 C5 C4 C3 169.0(3)
C10 C9 C8 C7 -43.9(4)
C5 C10 C9 C14 -177.4(3)
C5 C10 C9 C8 61.8(3)
C5 C6 C1 C2 50.9(4)
C5 C6 C7 C8 0.8(5)
C5 C4 C3 C2 -57.8(4)
C6 C5 C4 C3 49.8(4)
C6 C1 C2 O1 -175.0(3)
C6 C1 C2 C3 -54.5(4)
C1 C6 C7 C8 -179.1(3)
C1 C2 C3 C4 57.6(4)
C59 C58 C57 O20 -164.7(3)
C59 C58 C57 C56 -46.6(4)
C63 C52 C53 O17 -52.8(4)
C63 C52 C53 C54 -171.8(3)
C31 O9 C35A C35B 93.8(11)
C31 O9 C35B C35A -106.0(11)
C31 C32 C33 O8 -50.6(3)
C31 C32 C33 C34 -169.7(3)
C16 C17 C13 C12 -155.1(3)
C16 C17 C13 C14 -40.2(3)
C16 C17 C13 C19 77.9(3)
C16 C15 C14 C13 -34.6(3)
C16 C15 C14 C9 -164.0(3)
C15 C14 C9 C10 179.9(3)
C15 C14 C9 C8 -59.6(4)
C14 C13 C12 C11 56.0(3)
C14 C9 C8 C7 -164.9(3)
C19 C13 C12 C11 -65.8(3)
C19 C13 C14 C15 -70.0(3)
C19 C13 C14 C9 61.1(4)
C9 C10 C5 C6 -46.2(4)
C9 C10 C5 C18 74.4(3)
C9 C10 C5 C4 -164.1(3)
C9 C8 C7 C6 14.0(5)
C7 C6 C1 C2 -129.2(3)
C18 C5 C6 C1 72.6(4)
C18 C5 C6 C7 -107.4(4)
C18 C5 C4 C3 -68.3(4)
C4 C5 C6 C1 -46.3(4)
C4 C5 C6 C7 133.8(3)
C21 C20 C17 O2 53.3(4)
C21 C20 C17 C13 -67.4(4)
C21 C20 C17 C16 174.5(3)
C24 O5 C28 O7 -73.4(4)
C24 C25 C26 O4 -59.8(3)
C24 C25 C26 C27 -178.6(3)
C28 O5 C24 C25 51.9(4)
C28 O5 C24 C23 173.4(3)
C28 O7 C29 O8 68.0(3)
C28 O7 C29 O6 -45.4(4)
C28 O7 C29 C30 -171.3(3)
C38 C39 C40 O11 -55.4(4)
C38 C39 C40 C41 -174.3(3)
C42 O12 C38 C39 -161.7(3)
C42 O12 C38 C37 78.9(4)
C45 C46 C47 O14 -59.2(4)
C45 C46 C47 C48 -177.8(3)
C49 O15 C45 C46 -164.0(4)
C49 O15 C45 C44 77.9(5)
C60 O21 C56 O19 178.3(2)
C60 O21 C56 C57 -64.4(4)
C55 O18 C63 C52 -116.4(5)
C55 O18 C63 C51 124.1(5)
C35A O9 C31 C32 102.1(7)
C35A O9 C31 C30 -137.2(7)
C35B O9 C31 C32 145.7(7)
C35B O9 C31 C30 -93.6(8)
